data_4129819
loop_
_publ_author_name
'Kawai, Hiroyuki'
'Wolf, William J.'
'DiPasquale, Antonio G.'
'Winston, Matthew S.'
'Toste, F. Dean'

_publ_section_title
;
 Phosphonium Formation by Facile Carbon-Phosphorus Reductive Elimination
 from Gold(III).
;
_journal_issue 2
_journal_name_full 'Journal of the American Chemical Society'
_journal_page_first 587
_journal_page_last 593
_journal_paper_doi 10.1021/jacs.5b10720
_journal_volume 138
_journal_year 2016
_chemical_formula_sum 'C29 H42 Au Cl F7 N P Sb'
_chemical_formula_weight 922.77
_space_group_IT_number 14
_space_group_name_Hall '-P 2yn'
_space_group_name_H-M_alt 'P 1 21/n 1'
_symmetry_cell_setting monoclinic
_symmetry_space_group_name_H-M 'P 1 21/n 1'
_atom_sites_solution_hydrogens geom
_atom_sites_solution_primary direct
_atom_sites_solution_secondary difmap
_audit_creation_method SHELXL-97
_cell_angle_alpha 90.00
_cell_angle_beta 97.300(2)
_cell_angle_gamma 90.00
_cell_formula_units_Z 4
_cell_length_a 10.2613(4)
_cell_length_b 16.3734(7)
_cell_length_c 19.8407(8)
_cell_measurement_reflns_used 9829
_cell_measurement_temperature 100(2)
_cell_measurement_theta_max 25.39
_cell_measurement_theta_min 2.41
_cell_volume 3306.5(2)
_computing_cell_refinement 'Bruker SAINT'
_computing_data_collection 'Bruker APEX2'
_computing_data_reduction 'Bruker SAINT'
_computing_molecular_graphics ORTEP-32
_computing_publication_material WinGX
_computing_structure_refinement 'SHELXL-97 (Sheldrick, 2008)'
_computing_structure_solution 'SHELXS-97 (Sheldrick, 2008)'
_diffrn_ambient_temperature 100(2)
_diffrn_detector_area_resol_mean 8.366
_diffrn_measured_fraction_theta_full 1.000
_diffrn_measured_fraction_theta_max 0.999
_diffrn_measurement_device_type 'Bruker APEX-II CCD'
_diffrn_measurement_method 'phi and omega scans'
_diffrn_radiation_monochromator 'QUAZAR multi-layer mirrors'
_diffrn_radiation_source 'micro-focus sealed tube'
_diffrn_radiation_type MoK\a
_diffrn_radiation_wavelength 0.71073
_diffrn_reflns_av_R_equivalents 0.0340
_diffrn_reflns_av_sigmaI/netI 0.0180
_diffrn_reflns_limit_h_max 12
_diffrn_reflns_limit_h_min -12
_diffrn_reflns_limit_k_max 19
_diffrn_reflns_limit_k_min -19
_diffrn_reflns_limit_l_max 23
_diffrn_reflns_limit_l_min -23
_diffrn_reflns_number 61022
_diffrn_reflns_theta_full 25.00
_diffrn_reflns_theta_max 25.41
_diffrn_reflns_theta_min 1.62
_exptl_absorpt_coefficient_mu 5.438
_exptl_absorpt_correction_T_max 0.8539
_exptl_absorpt_correction_T_min 0.6702
_exptl_absorpt_correction_type multi-scan
_exptl_absorpt_process_details SADABS
_exptl_crystal_colour colourless
_exptl_crystal_density_diffrn 1.854
_exptl_crystal_density_method 'not measured'
_exptl_crystal_description block
_exptl_crystal_F_000 1792
_exptl_crystal_size_max 0.08
_exptl_crystal_size_mid 0.04
_exptl_crystal_size_min 0.03
_refine_diff_density_max 0.521
_refine_diff_density_min -0.370
_refine_diff_density_rms 0.073
_refine_ls_extinction_method none
_refine_ls_goodness_of_fit_ref 1.048
_refine_ls_hydrogen_treatment constr
_refine_ls_matrix_type full
_refine_ls_number_parameters 370
_refine_ls_number_reflns 6089
_refine_ls_number_restraints 0
_refine_ls_restrained_S_all 1.048
_refine_ls_R_factor_all 0.0185
_refine_ls_R_factor_gt 0.0155
_refine_ls_shift/su_max 0.002
_refine_ls_shift/su_mean 0.000
_refine_ls_structure_factor_coef Fsqd
_refine_ls_weighting_details 'calc w=1/[\s^2^(Fo^2^)+(0.0128P)^2^+3.0943P] where P=(Fo^2^+2Fc^2^)/3'
_refine_ls_weighting_scheme calc
_refine_ls_wR_factor_gt 0.0331
_refine_ls_wR_factor_ref 0.0341
_reflns_number_gt 5656
_reflns_number_total 6089
_reflns_threshold_expression >2sigma(I)
_cod_data_source_file ja5b10720_si_001.cif
_cod_data_source_block shelxl
_cod_depositor_comments
;
The following automatic conversions were performed:

data item '_symmetry_cell_setting' value 'Monoclinic' was changed to
'monoclinic' in accordance with the
/home/saulius/struct/COD-crude-data/automatic-downloads/DataCite-retrospective/ACS/depositions/lib/dictionaries/cif_core.dic
dictionary named 'cif_core.dic' version 2.4.2 last updated on
2011-04-26.

Automatic conversion script
Id: cif_fix_values 6909 2019-04-08 15:41:33Z antanas 
;
_cod_original_sg_symbol_H-M P2(1)/n
_cod_database_code 4129819

loop_
_symmetry_equiv_pos_as_xyz
'x, y, z'
'-x+1/2, y+1/2, -z+1/2'
'-x, -y, -z'
'x-1/2, -y-1/2, z-1/2'

loop_
_atom_site_label
_atom_site_type_symbol
_atom_site_fract_x
_atom_site_fract_y
_atom_site_fract_z
_atom_site_U_iso_or_equiv
_atom_site_adp_type
_atom_site_occupancy
_atom_site_symmetry_multiplicity
_atom_site_calc_flag
_atom_site_refinement_flags
C1 C 0.6196(2) 0.26665(14) 0.12763(12) 0.0158(5) Uani 1 1 d .
C2 C 0.7389(3) 0.29732(16) 0.11292(13) 0.0209(6) Uani 1 1 d .
H2 H 0.8172 0.2666 0.1244 0.025 Uiso 1 1 calc R
C3 C 0.7441(3) 0.37273(16) 0.08155(14) 0.0253(6) Uani 1 1 d .
H3 H 0.8253 0.3945 0.0716 0.030 Uiso 1 1 calc R
C4 C 0.6297(3) 0.41487(16) 0.06535(13) 0.0234(6) Uani 1 1 d .
C5 C 0.5094(3) 0.38507(16) 0.07714(13) 0.0227(6) Uani 1 1 d .
H5 H 0.4313 0.4154 0.0641 0.027 Uiso 1 1 calc R
C6 C 0.5048(2) 0.30937(15) 0.10862(12) 0.0186(5) Uani 1 1 d .
H6 H 0.4229 0.2871 0.1170 0.022 Uiso 1 1 calc R
F1 F 0.63521(16) 0.48963(9) 0.03546(8) 0.0356(4) Uani 1 1 d .
F2 F 0.06134(17) 0.09173(10) 0.03060(9) 0.0435(5) Uani 1 1 d .
F3 F 0.16642(19) 0.28232(12) 0.12432(11) 0.0556(5) Uani 1 1 d .
C7 C 0.5089(2) 0.11834(15) 0.02122(12) 0.0175(5) Uani 1 1 d .
H7 H 0.4322 0.1421 0.0352 0.021 Uiso 1 1 calc R
C8 C 0.5056(2) 0.08985(15) -0.04413(12) 0.0195(6) Uani 1 1 d .
H8 H 0.4269 0.0932 -0.0749 0.023 Uiso 1 1 calc R
C9 C 0.6177(3) 0.05633(15) -0.06493(13) 0.0214(6) Uani 1 1 d .
H9 H 0.6168 0.0360 -0.1098 0.026 Uiso 1 1 calc R
C10 C 0.7313(3) 0.05299(15) -0.01910(12) 0.0204(6) Uani 1 1 d .
H10 H 0.8100 0.0312 -0.0324 0.024 Uiso 1 1 calc R
C11 C 0.7285(2) 0.08157(15) 0.04570(12) 0.0175(5) Uani 1 1 d .
H11 H 0.8062 0.0789 0.0772 0.021 Uiso 1 1 calc R
C12 C 0.5579(2) 0.30013(14) 0.28207(12) 0.0136(5) Uani 1 1 d .
H12 H 0.5908 0.3326 0.2450 0.016 Uiso 1 1 calc R
C13 C 0.4075(2) 0.29769(14) 0.26523(12) 0.0162(5) Uani 1 1 d .
H13A H 0.3832 0.2662 0.2229 0.019 Uiso 1 1 calc R
H13B H 0.3689 0.2700 0.3024 0.019 Uiso 1 1 calc R
C14 C 0.3535(3) 0.38417(16) 0.25635(13) 0.0223(6) Uani 1 1 d .
H14A H 0.3897 0.4111 0.2181 0.027 Uiso 1 1 calc R
H14B H 0.2566 0.3822 0.2455 0.027 Uiso 1 1 calc R
C15 C 0.3901(3) 0.43282(16) 0.32081(14) 0.0266(6) Uani 1 1 d .
H15A H 0.3468 0.4086 0.3579 0.032 Uiso 1 1 calc R
H15B H 0.3579 0.4895 0.3137 0.032 Uiso 1 1 calc R
C16 C 0.5382(3) 0.43396(16) 0.34163(14) 0.0247(6) Uani 1 1 d .
H16A H 0.5577 0.4625 0.3857 0.030 Uiso 1 1 calc R
H16B H 0.5803 0.4651 0.3074 0.030 Uiso 1 1 calc R
C17 C 0.5971(3) 0.34824(15) 0.34803(13) 0.0192(6) Uani 1 1 d .
H17A H 0.5650 0.3194 0.3866 0.023 Uiso 1 1 calc R
H17B H 0.6940 0.3519 0.3572 0.023 Uiso 1 1 calc R
C18 C 0.8006(2) 0.20324(15) 0.31656(12) 0.0160(5) Uani 1 1 d .
H18 H 0.8004 0.2274 0.3628 0.019 Uiso 1 1 calc R
C19 C 0.8804(2) 0.26071(16) 0.27672(14) 0.0222(6) Uani 1 1 d .
H19A H 0.8839 0.2384 0.2306 0.027 Uiso 1 1 calc R
H19B H 0.8370 0.3148 0.2720 0.027 Uiso 1 1 calc R
C20 C 1.0199(3) 0.27044(17) 0.31324(16) 0.0308(7) Uani 1 1 d .
H20A H 1.0713 0.3053 0.2855 0.037 Uiso 1 1 calc R
H20B H 1.0164 0.2982 0.3573 0.037 Uiso 1 1 calc R
C21 C 1.0885(3) 0.18889(18) 0.32566(15) 0.0290(7) Uani 1 1 d .
H21A H 1.1754 0.1974 0.3526 0.035 Uiso 1 1 calc R
H21B H 1.1027 0.1643 0.2816 0.035 Uiso 1 1 calc R
C22 C 1.0075(3) 0.13081(19) 0.36348(16) 0.0335(7) Uani 1 1 d .
H22A H 1.0021 0.1524 0.4096 0.040 Uiso 1 1 calc R
H22B H 1.0518 0.0770 0.3683 0.040 Uiso 1 1 calc R
C23 C 0.8684(2) 0.12002(17) 0.32601(15) 0.0286(7) Uani 1 1 d .
H23A H 0.8729 0.0945 0.2811 0.034 Uiso 1 1 calc R
H23B H 0.8171 0.0836 0.3525 0.034 Uiso 1 1 calc R
C24 C 0.5485(2) 0.12269(14) 0.32691(12) 0.0138(5) Uani 1 1 d .
H24 H 0.6040 0.0724 0.3281 0.017 Uiso 1 1 calc R
C25 C 0.5490(2) 0.14852(14) 0.40141(12) 0.0165(5) Uani 1 1 d .
H25A H 0.6390 0.1647 0.4208 0.020 Uiso 1 1 calc R
H25B H 0.4903 0.1961 0.4040 0.020 Uiso 1 1 calc R
C26 C 0.5023(2) 0.07757(15) 0.44211(12) 0.0198(6) Uani 1 1 d .
H26A H 0.5007 0.0948 0.4898 0.024 Uiso 1 1 calc R
H26B H 0.5646 0.0314 0.4420 0.024 Uiso 1 1 calc R
C27 C 0.3654(2) 0.04966(16) 0.41198(13) 0.0223(6) Uani 1 1 d .
H27A H 0.3392 0.0019 0.4377 0.027 Uiso 1 1 calc R
H27B H 0.3016 0.0941 0.4164 0.027 Uiso 1 1 calc R
C28 C 0.3619(2) 0.02677(16) 0.33758(13) 0.0223(6) Uani 1 1 d .
H28A H 0.2707 0.0124 0.3188 0.027 Uiso 1 1 calc R
H28B H 0.4175 -0.0220 0.3339 0.027 Uiso 1 1 calc R
C29 C 0.4103(2) 0.09610(15) 0.29567(12) 0.0164(5) Uani 1 1 d .
H29A H 0.3492 0.1430 0.2948 0.020 Uiso 1 1 calc R
H29B H 0.4126 0.0776 0.2483 0.020 Uiso 1 1 calc R
N1 N 0.61897(19) 0.11314(12) 0.06583(10) 0.0148(4) Uani 1 1 d .
F4 F -0.02560(15) 0.24259(10) 0.02813(8) 0.0346(4) Uani 1 1 d .
F5 F 0.00720(16) 0.15953(11) 0.14307(8) 0.0378(4) Uani 1 1 d .
F6 F 0.25816(16) 0.13250(12) 0.12499(8) 0.0422(5) Uani 1 1 d .
F7 F 0.22298(15) 0.21283(11) 0.01062(8) 0.0383(4) Uani 1 1 d .
P1 P 0.62892(6) 0.19768(4) 0.27757(3) 0.01226(13) Uani 1 1 d .
Cl1 Cl 0.63824(6) 0.01254(4) 0.20008(3) 0.01917(13) Uani 1 1 d .
Sb2 Sb 0.114979(16) 0.187482(10) 0.076938(8) 0.01790(5) Uani 1 1 d .
Au1 Au 0.621436(9) 0.151530(5) 0.166886(4) 0.01255(3) Uani 1 1 d .

loop_
_atom_site_aniso_label
_atom_site_aniso_U_11
_atom_site_aniso_U_22
_atom_site_aniso_U_33
_atom_site_aniso_U_23
_atom_site_aniso_U_13
_atom_site_aniso_U_12
C1 0.0223(14) 0.0132(12) 0.0122(13) 0.0024(9) 0.0039(10) 0.0011(10)
C2 0.0205(14) 0.0232(14) 0.0201(14) 0.0043(11) 0.0070(11) 0.0028(11)
C3 0.0230(15) 0.0272(15) 0.0273(16) 0.0078(12) 0.0091(12) -0.0035(12)
C4 0.0379(17) 0.0168(14) 0.0162(14) 0.0064(10) 0.0057(12) -0.0005(12)
C5 0.0254(15) 0.0240(14) 0.0186(14) 0.0044(11) 0.0027(11) 0.0077(12)
C6 0.0171(13) 0.0242(14) 0.0153(13) 0.0029(10) 0.0047(11) 0.0008(10)
F1 0.0457(10) 0.0227(9) 0.0395(10) 0.0161(7) 0.0099(8) 0.0004(7)
F2 0.0370(10) 0.0355(10) 0.0581(12) -0.0222(9) 0.0063(9) 0.0013(8)
F3 0.0500(12) 0.0451(12) 0.0701(14) -0.0299(10) 0.0022(10) -0.0104(9)
C7 0.0146(13) 0.0196(13) 0.0189(14) 0.0021(10) 0.0043(11) 0.0020(10)
C8 0.0195(14) 0.0229(14) 0.0154(14) 0.0035(10) -0.0010(11) -0.0020(11)
C9 0.0274(15) 0.0230(14) 0.0151(13) -0.0008(10) 0.0080(11) -0.0023(11)
C10 0.0208(14) 0.0228(14) 0.0196(14) 0.0018(11) 0.0099(11) 0.0040(11)
C11 0.0158(13) 0.0191(13) 0.0176(13) 0.0021(10) 0.0023(11) 0.0029(10)
C12 0.0139(12) 0.0127(12) 0.0147(13) 0.0004(9) 0.0030(10) 0.0010(9)
C13 0.0154(13) 0.0169(13) 0.0164(13) 0.0012(10) 0.0030(10) 0.0028(10)
C14 0.0175(14) 0.0205(14) 0.0297(16) 0.0034(11) 0.0059(12) 0.0048(11)
C15 0.0261(15) 0.0198(14) 0.0364(17) 0.0000(12) 0.0141(13) 0.0070(11)
C16 0.0289(16) 0.0182(14) 0.0280(16) -0.0071(11) 0.0077(12) -0.0016(11)
C17 0.0184(14) 0.0192(13) 0.0199(14) -0.0055(10) 0.0021(11) -0.0022(10)
C18 0.0101(12) 0.0210(13) 0.0167(13) -0.0010(10) 0.0014(10) -0.0010(10)
C19 0.0144(13) 0.0242(14) 0.0290(15) 0.0033(11) 0.0061(11) -0.0013(11)
C20 0.0152(14) 0.0320(17) 0.0451(19) -0.0011(14) 0.0039(13) -0.0063(12)
C21 0.0112(14) 0.0447(18) 0.0308(16) -0.0013(13) 0.0018(12) 0.0030(12)
C22 0.0134(14) 0.0381(18) 0.0463(19) 0.0135(14) -0.0067(13) 0.0043(12)
C23 0.0126(14) 0.0251(15) 0.0458(19) 0.0083(13) -0.0050(13) 0.0004(11)
C24 0.0131(12) 0.0154(12) 0.0130(12) -0.0004(10) 0.0024(10) 0.0007(10)
C25 0.0177(13) 0.0179(13) 0.0142(13) -0.0012(10) 0.0030(10) -0.0009(10)
C26 0.0222(14) 0.0216(14) 0.0162(13) 0.0040(10) 0.0048(11) 0.0015(11)
C27 0.0195(14) 0.0235(14) 0.0249(15) 0.0084(11) 0.0061(11) -0.0017(11)
C28 0.0161(14) 0.0220(14) 0.0283(15) 0.0014(11) 0.0010(11) -0.0062(11)
C29 0.0147(13) 0.0193(13) 0.0152(13) -0.0003(10) 0.0023(10) -0.0022(10)
N1 0.0170(11) 0.0154(11) 0.0124(11) 0.0007(8) 0.0033(9) 0.0014(8)
F4 0.0196(8) 0.0486(11) 0.0364(10) 0.0183(8) 0.0063(7) 0.0145(7)
F5 0.0323(10) 0.0564(12) 0.0272(9) 0.0115(8) 0.0135(8) 0.0090(8)
F6 0.0249(9) 0.0689(13) 0.0320(10) 0.0184(9) 0.0004(8) 0.0190(8)
F7 0.0190(9) 0.0643(12) 0.0335(10) 0.0194(8) 0.0108(7) 0.0085(8)
P1 0.0103(3) 0.0143(3) 0.0123(3) -0.0003(2) 0.0019(2) 0.0005(2)
Cl1 0.0257(3) 0.0155(3) 0.0167(3) 0.0003(2) 0.0045(3) 0.0034(2)
Sb2 0.01393(9) 0.02323(10) 0.01643(9) 0.00044(7) 0.00155(7) 0.00348(7)
Au1 0.01300(5) 0.01376(5) 0.01127(5) 0.00028(4) 0.00299(4) 0.00184(4)

loop_
_atom_type_symbol
_atom_type_description
_atom_type_scat_dispersion_real
_atom_type_scat_dispersion_imag
_atom_type_scat_source
C C 0.0033 0.0016 'International Tables Vol C Tables 4.2.6.8 and 6.1.1.4'
H H 0.0000 0.0000 'International Tables Vol C Tables 4.2.6.8 and 6.1.1.4'
N N 0.0061 0.0033 'International Tables Vol C Tables 4.2.6.8 and 6.1.1.4'
F F 0.0171 0.0103 'International Tables Vol C Tables 4.2.6.8 and 6.1.1.4'
P P 0.1023 0.0942 'International Tables Vol C Tables 4.2.6.8 and 6.1.1.4'
Cl Cl 0.1484 0.1585 'International Tables Vol C Tables 4.2.6.8 and 6.1.1.4'
Sb Sb -0.5866 1.5461 'International Tables Vol C Tables 4.2.6.8 and 6.1.1.4'
Au Au -2.0133 8.8022 'International Tables Vol C Tables 4.2.6.8 and 6.1.1.4'

loop_
_geom_angle_atom_site_label_1
_geom_angle_atom_site_label_2
_geom_angle_atom_site_label_3
_geom_angle
C6 C1 C2 120.3(2)
C6 C1 Au1 122.60(18)
C2 C1 Au1 116.69(18)
C3 C2 C1 120.1(2)
C3 C2 H2 120.0
C1 C2 H2 120.0
C4 C3 C2 118.4(2)
C4 C3 H3 120.8
C2 C3 H3 120.8
F1 C4 C3 118.3(2)
F1 C4 C5 118.7(2)
C3 C4 C5 123.0(2)
C4 C5 C6 118.4(2)
C4 C5 H5 120.8
C6 C5 H5 120.8
C1 C6 C5 119.8(2)
C1 C6 H6 120.1
C5 C6 H6 120.1
N1 C7 C8 121.1(2)
N1 C7 H7 119.5
C8 C7 H7 119.5
C7 C8 C9 119.6(2)
C7 C8 H8 120.2
C9 C8 H8 120.2
C8 C9 C10 118.8(2)
C8 C9 H9 120.6
C10 C9 H9 120.6
C11 C10 C9 119.0(2)
C11 C10 H10 120.5
C9 C10 H10 120.5
N1 C11 C10 121.9(2)
N1 C11 H11 119.1
C10 C11 H11 119.1
C17 C12 C13 110.20(19)
C17 C12 P1 116.56(17)
C13 C12 P1 111.07(16)
C17 C12 H12 106.1
C13 C12 H12 106.1
P1 C12 H12 106.1
C14 C13 C12 110.0(2)
C14 C13 H13A 109.7
C12 C13 H13A 109.7
C14 C13 H13B 109.7
C12 C13 H13B 109.7
H13A C13 H13B 108.2
C15 C14 C13 110.1(2)
C15 C14 H14A 109.6
C13 C14 H14A 109.6
C15 C14 H14B 109.6
C13 C14 H14B 109.6
H14A C14 H14B 108.2
C14 C15 C16 111.6(2)
C14 C15 H15A 109.3
C16 C15 H15A 109.3
C14 C15 H15B 109.3
C16 C15 H15B 109.3
H15A C15 H15B 108.0
C15 C16 C17 112.4(2)
C15 C16 H16A 109.1
C17 C16 H16A 109.1
C15 C16 H16B 109.1
C17 C16 H16B 109.1
H16A C16 H16B 107.8
C16 C17 C12 110.0(2)
C16 C17 H17A 109.7
C12 C17 H17A 109.7
C16 C17 H17B 109.7
C12 C17 H17B 109.7
H17A C17 H17B 108.2
C23 C18 C19 110.2(2)
C23 C18 P1 113.89(17)
C19 C18 P1 111.16(17)
C23 C18 H18 107.1
C19 C18 H18 107.1
P1 C18 H18 107.1
C20 C19 C18 110.5(2)
C20 C19 H19A 109.6
C18 C19 H19A 109.6
C20 C19 H19B 109.6
C18 C19 H19B 109.6
H19A C19 H19B 108.1
C21 C20 C19 111.9(2)
C21 C20 H20A 109.2
C19 C20 H20A 109.2
C21 C20 H20B 109.2
C19 C20 H20B 109.2
H20A C20 H20B 107.9
C20 C21 C22 111.1(2)
C20 C21 H21A 109.4
C22 C21 H21A 109.4
C20 C21 H21B 109.4
C22 C21 H21B 109.4
H21A C21 H21B 108.0
C21 C22 C23 111.5(2)
C21 C22 H22A 109.3
C23 C22 H22A 109.3
C21 C22 H22B 109.3
C23 C22 H22B 109.3
H22A C22 H22B 108.0
C18 C23 C22 109.7(2)
C18 C23 H23A 109.7
C22 C23 H23A 109.7
C18 C23 H23B 109.7
C22 C23 H23B 109.7
H23A C23 H23B 108.2
C25 C24 C29 110.87(19)
C25 C24 P1 112.51(16)
C29 C24 P1 115.47(16)
C25 C24 H24 105.7
C29 C24 H24 105.7
P1 C24 H24 105.7
C26 C25 C24 109.7(2)
C26 C25 H25A 109.7
C24 C25 H25A 109.7
C26 C25 H25B 109.7
C24 C25 H25B 109.7
H25A C25 H25B 108.2
C25 C26 C27 110.9(2)
C25 C26 H26A 109.5
C27 C26 H26A 109.5
C25 C26 H26B 109.5
C27 C26 H26B 109.5
H26A C26 H26B 108.1
C28 C27 C26 111.2(2)
C28 C27 H27A 109.4
C26 C27 H27A 109.4
C28 C27 H27B 109.4
C26 C27 H27B 109.4
H27A C27 H27B 108.0
C27 C28 C29 112.1(2)
C27 C28 H28A 109.2
C29 C28 H28A 109.2
C27 C28 H28B 109.2
C29 C28 H28B 109.2
H28A C28 H28B 107.9
C28 C29 C24 109.8(2)
C28 C29 H29A 109.7
C24 C29 H29A 109.7
C28 C29 H29B 109.7
C24 C29 H29B 109.7
H29A C29 H29B 108.2
C11 N1 C7 119.5(2)
C11 N1 Au1 119.37(16)
C7 N1 Au1 121.09(16)
C24 P1 C18 106.37(11)
C24 P1 C12 112.22(11)
C18 P1 C12 107.47(11)
C24 P1 Au1 108.99(8)
C18 P1 Au1 109.31(8)
C12 P1 Au1 112.27(8)
F3 Sb2 F4 90.55(9)
F3 Sb2 F2 178.93(9)
F4 Sb2 F2 89.45(8)
F3 Sb2 F7 90.85(9)
F4 Sb2 F7 90.90(7)
F2 Sb2 F7 90.22(8)
F3 Sb2 F5 90.28(9)
F4 Sb2 F5 89.73(7)
F2 Sb2 F5 88.65(8)
F7 Sb2 F5 178.70(8)
F3 Sb2 F6 89.43(9)
F4 Sb2 F6 179.08(7)
F2 Sb2 F6 90.58(8)
F7 Sb2 F6 88.18(7)
F5 Sb2 F6 91.19(7)
C1 Au1 N1 85.04(8)
C1 Au1 P1 93.34(7)
N1 Au1 P1 177.97(6)
C1 Au1 Cl1 172.34(7)
N1 Au1 Cl1 88.26(6)
P1 Au1 Cl1 93.29(2)

loop_
_geom_bond_atom_site_label_1
_geom_bond_atom_site_label_2
_geom_bond_distance
C1 C6 1.381(3)
C1 C2 1.388(3)
C1 Au1 2.039(2)
C2 C3 1.387(4)
C2 H2 0.9500
C3 C4 1.365(4)
C3 H3 0.9500
C4 F1 1.364(3)
C4 C5 1.374(4)
C5 C6 1.391(4)
C5 H5 0.9500
C6 H6 0.9500
F2 Sb2 1.8649(16)
F3 Sb2 1.8567(17)
C7 N1 1.346(3)
C7 C8 1.374(3)
C7 H7 0.9500
C8 C9 1.384(4)
C8 H8 0.9500
C9 C10 1.385(4)
C9 H9 0.9500
C10 C11 1.372(3)
C10 H10 0.9500
C11 N1 1.343(3)
C11 H11 0.9500
C12 C17 1.537(3)
C12 C13 1.537(3)
C12 P1 1.836(2)
C12 H12 1.0000
C13 C14 1.523(3)
C13 H13A 0.9900
C13 H13B 0.9900
C14 C15 1.513(4)
C14 H14A 0.9900
C14 H14B 0.9900
C15 C16 1.523(4)
C15 H15A 0.9900
C15 H15B 0.9900
C16 C17 1.527(3)
C16 H16A 0.9900
C16 H16B 0.9900
C17 H17A 0.9900
C17 H17B 0.9900
C18 C23 1.531(4)
C18 C19 1.532(3)
C18 P1 1.834(2)
C18 H18 1.0000
C19 C20 1.528(4)
C19 H19A 0.9900
C19 H19B 0.9900
C20 C21 1.515(4)
C20 H20A 0.9900
C20 H20B 0.9900
C21 C22 1.522(4)
C21 H21A 0.9900
C21 H21B 0.9900
C22 C23 1.534(4)
C22 H22A 0.9900
C22 H22B 0.9900
C23 H23A 0.9900
C23 H23B 0.9900
C24 C25 1.537(3)
C24 C29 1.537(3)
C24 P1 1.831(2)
C24 H24 1.0000
C25 C26 1.526(3)
C25 H25A 0.9900
C25 H25B 0.9900
C26 C27 1.525(3)
C26 H26A 0.9900
C26 H26B 0.9900
C27 C28 1.519(4)
C27 H27A 0.9900
C27 H27B 0.9900
C28 C29 1.527(3)
C28 H28A 0.9900
C28 H28B 0.9900
C29 H29A 0.9900
C29 H29B 0.9900
N1 Au1 2.0984(19)
F4 Sb2 1.8648(15)
F5 Sb2 1.8769(15)
F6 Sb2 1.8767(15)
F7 Sb2 1.8714(15)
P1 Au1 2.3145(6)
Cl1 Au1 2.3693(6)
